data_1573813
_journal_paper_doi 10.1039/D4DT03382E
_chemical_formula_moiety '2(C37 H29 In N2 O6 S6)'
_chemical_formula_sum 'C74 H58 In2 N4 O12 S12'
_chemical_formula_weight 1809.60
_space_group_crystal_system orthorhombic
_space_group_IT_number 29
_space_group_name_Hall 'P 2c -2ac'
_space_group_name_H-M_alt 'P c a 21'
_atom_sites_solution_hydrogens geom
_atom_sites_solution_primary dual
_audit_creation_date 2024-11-26
_audit_creation_method
;
Olex2 1.5
(compiled 2024.02.16 svn.r378c4104 for OlexSys, GUI svn.r6928)
;
_audit_update_record
;
2024-11-26 deposited with the CCDC.	2025-01-29 downloaded from the CCDC.
;
_cell_angle_alpha 90
_cell_angle_beta 90
_cell_angle_gamma 90
_cell_formula_units_Z 4
_cell_length_a 28.2437(6)
_cell_length_b 17.5038(3)
_cell_length_c 14.8073(3)
_cell_measurement_reflns_used 20825
_cell_measurement_temperature 99.98(18)
_cell_measurement_theta_max 26.8590
_cell_measurement_theta_min 2.4370
_cell_volume 7320.3(2)
_computing_cell_refinement 'CrysAlisPro 1.171.42.63a (Rigaku OD, 2022)'
_computing_data_collection 'CrysAlisPro 1.171.42.63a (Rigaku OD, 2022)'
_computing_data_reduction 'CrysAlisPro 1.171.42.63a (Rigaku OD, 2022)'
_computing_molecular_graphics 'Olex2 1.5 (Dolomanov et al., 2009)'
_computing_publication_material 'Olex2 1.5 (Dolomanov et al., 2009)'
_computing_structure_refinement 'SHELXL 2019/2 (Sheldrick, 2015)'
_computing_structure_solution 'SHELXT 2018/2 (Sheldrick, 2018)'
_diffrn_ambient_environment N~2~
_diffrn_ambient_temperature 99.98(18)
_diffrn_detector 'Hybrid Pixel Array Detector'
_diffrn_detector_area_resol_mean 10.0000
_diffrn_detector_type HyPix3000
_diffrn_measured_fraction_theta_full 0.999
_diffrn_measured_fraction_theta_max 0.963
_diffrn_measurement_details
;
List of Runs (angles in degrees, time in seconds):

  # Type    Start    End  Width  t~exp~   \w     \q     \k     \f   Frames
#--------------------------------------------------------------------------
  1  \w    -29.00   3.00   0.50    4.56    --  -11.14 -17.00   0.00   64
  2  \w      0.00  51.00   0.50    4.56    --   11.77-110.00-128.00  102
  3  \w    -53.00  -5.00   0.50    4.56    --   11.77 -17.00   0.00   96
  4  \w     16.00  49.00   0.50    4.56    --   11.77-128.00 151.00   66
  5  \w    -26.00  13.00   0.50    4.56    --  -11.14 -99.00 -90.00   78
  6  \w    -73.00 -29.00   0.50    4.56    --  -11.14 -38.00 150.00   88
  7  \w    -26.00  23.00   0.50    4.56    --  -11.14 -99.00  30.00   98
  8  \w    -57.00 -21.00   0.50    4.56    --   11.77 -77.00 -90.00   72
  9  \w     47.00  72.00   0.50    4.56    --   11.77  38.00  30.00   50
 10  \w      1.00  28.00   0.50    4.56    --   11.77  38.00  30.00   54
 11  \w    -19.00  41.00   0.50    4.56    --   11.77 -99.00 150.00  120
 12  \w     -1.00  24.00   0.50    4.56    --   11.77  77.00 -60.00   50
 13  \w    -52.00 -23.00   0.50    4.56    --   11.77 -19.00-150.00   58
;
_diffrn_measurement_device 'four-circle diffractometer'
_diffrn_measurement_device_type 'XtaLAB Synergy, Dualflex, HyPix3000'
_diffrn_measurement_method '\w scans'
_diffrn_orient_matrix_type 'CrysAlisPro convention (1999,Acta A55,543-557)'
_diffrn_orient_matrix_UB_11 0.0009794000
_diffrn_orient_matrix_UB_12 0.0247807000
_diffrn_orient_matrix_UB_13 0.0075903000
_diffrn_orient_matrix_UB_21 0.0086150000
_diffrn_orient_matrix_UB_22 0.0037710000
_diffrn_orient_matrix_UB_23 -0.0462572000
_diffrn_orient_matrix_UB_31 -0.0395930000
_diffrn_orient_matrix_UB_32 0.0014506000
_diffrn_orient_matrix_UB_33 -0.0098648000
_diffrn_radiation_monochromator mirror
_diffrn_radiation_probe x-ray
_diffrn_radiation_type 'Mo K\a'
_diffrn_radiation_wavelength 0.71073
_diffrn_reflns_av_R_equivalents 0.0623
_diffrn_reflns_av_unetI/netI 0.0763
_diffrn_reflns_Laue_measured_fraction_full 0.999
_diffrn_reflns_Laue_measured_fraction_max 0.963
_diffrn_reflns_limit_h_max 35
_diffrn_reflns_limit_h_min -35
_diffrn_reflns_limit_k_max 22
_diffrn_reflns_limit_k_min -20
_diffrn_reflns_limit_l_max 18
_diffrn_reflns_limit_l_min -18
_diffrn_reflns_number 54672
_diffrn_reflns_point_group_measured_fraction_full 0.969
_diffrn_reflns_point_group_measured_fraction_max 0.912
_diffrn_reflns_theta_full 25.242
_diffrn_reflns_theta_max 27.064
_diffrn_reflns_theta_min 2.308
_diffrn_source 'micro-focus sealed X-ray tube'
_diffrn_source_type 'PhotonJet (Mo) X-ray Source'
_exptl_absorpt_coefficient_mu 1.038
_exptl_absorpt_correction_T_max 1.00000
_exptl_absorpt_correction_T_min 0.60759
_exptl_absorpt_correction_type multi-scan
_exptl_absorpt_process_details
;
CrysAlisPro 1.171.42.63a (Rigaku Oxford Diffraction, 2022)
Empirical absorption correction using spherical harmonics,
implemented in SCALE3 ABSPACK scaling algorithm.
;
_exptl_crystal_colour 'metallic reddish orange'
_exptl_crystal_colour_lustre metallic
_exptl_crystal_colour_modifier reddish
_exptl_crystal_colour_primary orange
_exptl_crystal_density_diffrn 1.642
_exptl_crystal_description block
_exptl_crystal_F_000 3664
_exptl_crystal_size_max 0.024
_exptl_crystal_size_mid 0.024
_exptl_crystal_size_min 0.024
_refine_diff_density_max 1.900
_refine_diff_density_min -0.614
_refine_diff_density_rms 0.125
_refine_ls_abs_structure_details
;
 Flack x determined using 3449 quotients [(I+)-(I-)]/[(I+)+(I-)]
 (Parsons, Flack and Wagner, Acta Cryst. B69 (2013) 249-259).
;
_refine_ls_abs_structure_Flack 0.317(15)
_refine_ls_extinction_method none
_refine_ls_goodness_of_fit_ref 1.042
_refine_ls_hydrogen_treatment constr
_refine_ls_matrix_type full
_refine_ls_number_parameters 937
_refine_ls_number_reflns 14672
_refine_ls_number_restraints 1
_refine_ls_restrained_S_all 1.042
_refine_ls_R_factor_all 0.0978
_refine_ls_R_factor_gt 0.0570
_refine_ls_shift/su_max 0.001
_refine_ls_shift/su_mean 0.000
_refine_ls_structure_factor_coef Fsqd
_refine_ls_weighting_details 'w=1/[\s^2^(Fo^2^)+(0.0541P)^2^+14.1861P] where P=(Fo^2^+2Fc^2^)/3'
_refine_ls_weighting_scheme calc
_refine_ls_wR_factor_gt 0.1231
_refine_ls_wR_factor_ref 0.1436
_reflns_Friedel_coverage 0.821
_reflns_Friedel_fraction_full 0.935
_reflns_Friedel_fraction_max 0.857
_reflns_number_gt 9988
_reflns_number_total 14672
_reflns_threshold_expression 'I > 2\s(I)'
_cod_data_source_file d4dt03382e2.cif
_cod_data_source_block in-3_autored
_cod_database_code 1573813
_shelx_shelxl_version_number 2019/2
_chemical_oxdiff_formula 'C H O N Sn'
_shelx_space_group_comment
;
The symmetry employed for this shelxl refinement is uniquely defined
by the following loop, which should always be used as a source of
symmetry information in preference to the above space-group names.
They are only intended as comments.
;
_shelx_estimated_absorpt_t_max 0.976
_shelx_estimated_absorpt_t_min 0.976
_olex2_refinement_description
;
1. Fixed Uiso
 At 1.2 times of:
  All C(H) groups, All C(H,H) groups
2.a Secondary CH2 refined with riding coordinates:
 C11(H11A,H11B), C2(H2A,H2B), C48(H48A,H48B), C20(H20A,H20B), C57(H57A,H57B),
 C39(H39A,H39B)
2.b Aromatic/amide H refined with riding coordinates:
 C29(H29), C28(H28), C67(H67), C44(H44), C37(H37), C72(H72), C27(H27),
 C14(H14), C71(H71), C46(H46), C64(H64), C31(H31), C36(H36), C42(H42), C51(H51),
  C73(H73), C68(H68), C23(H23), C53(H53), C45(H45), C43(H43), C54(H54), C8(H8),
 C34(H34), C15(H15), C17(H17), C26(H26), C74(H74), C9(H9), C6(H6), C52(H52),
 C55(H55), C30(H30), C63(H63), C16(H16), C18(H18), C5(H5), C65(H65), C35(H35),
 C60(H60), C66(H66), C25(H25), C24(H24), C62(H62), C7(H7), C61(H61)
;
_olex2_submission_special_instructions 'No special instructions were received'
_oxdiff_exptl_absorpt_empirical_details
;
Empirical correction (ABSPACK) includes:
- Absorption correction using spherical harmonics
- Frame scaling
;
_oxdiff_exptl_absorpt_empirical_full_max 1.289
_oxdiff_exptl_absorpt_empirical_full_min 0.774

loop_
_space_group_symop_operation_xyz
'x, y, z'
'-x, -y, z+1/2'
'x+1/2, -y, z'
'-x+1/2, y, z+1/2'

loop_
_atom_site_label
_atom_site_type_symbol
_atom_site_fract_x
_atom_site_fract_y
_atom_site_fract_z
_atom_site_U_iso_or_equiv
_atom_site_adp_type
_atom_site_occupancy
_atom_site_site_symmetry_order
_atom_site_calc_flag
_atom_site_refinement_flags_posn
_atom_site_refinement_flags_adp
_atom_site_refinement_flags_occupancy
_atom_site_disorder_assembly
_atom_site_disorder_group
In01 In 0.37755(2) 0.95377(5) 0.49486(5) 0.0226(2) Uani 1 1 d . . . . .
In02 In 0.38456(2) 0.45452(5) 0.50026(5) 0.0238(2) Uani 1 1 d . . . . .
S3 S 0.37293(11) 0.81699(19) 0.8027(2) 0.0241(7) Uani 1 1 d . . . . .
S1 S 0.23443(10) 1.13424(18) 0.5721(2) 0.0292(7) Uani 1 1 d . . . . .
S2 S 0.26700(11) 1.04887(19) 0.7365(2) 0.0353(8) Uani 1 1 d . . . . .
S5 S 0.51834(10) 1.13034(15) 0.4171(2) 0.0298(6) Uani 1 1 d . . . . .
S11 S 0.52640(10) 0.63540(15) 0.4306(2) 0.0297(6) Uani 1 1 d . . . . .
S9 S 0.37806(11) 0.3189(2) 0.1900(3) 0.0320(8) Uani 1 1 d . . . . .
S6 S 0.49244(11) 1.05063(17) 0.2453(2) 0.0359(7) Uani 1 1 d . . . . .
S12 S 0.48719(11) 0.54845(16) 0.2745(2) 0.0341(7) Uani 1 1 d . . . . .
S10 S 0.34228(14) 0.4026(2) 0.0288(3) 0.0429(9) Uani 1 1 d . . . . .
S4 S 0.34085(14) 0.9023(2) 0.9657(3) 0.0450(10) Uani 1 1 d . . . . .
S8 S 0.26652(12) 0.5476(2) 0.2661(3) 0.0456(9) Uani 1 1 d . . . . .
S7 S 0.23797(12) 0.6315(2) 0.4335(3) 0.0419(9) Uani 1 1 d . . . . .
O8 O 0.4384(2) 0.5574(4) 0.5019(7) 0.0270(17) Uani 1 1 d . . . . .
O2 O 0.2998(2) 0.9422(4) 0.5097(7) 0.028(2) Uani 1 1 d . . . . .
O4 O 0.3781(3) 0.8696(6) 0.6165(6) 0.029(2) Uani 1 1 d . . . . .
O5 O 0.4306(3) 1.0542(4) 0.4777(6) 0.028(2) Uani 1 1 d . . . . .
O3 O 0.3808(3) 0.9930(5) 0.6399(7) 0.031(2) Uani 1 1 d . . . . .
O1 O 0.3238(2) 1.0615(4) 0.4974(7) 0.0274(17) Uani 1 1 d . . . . .
O7 O 0.4642(3) 0.4397(4) 0.4864(6) 0.031(2) Uani 1 1 d . . . . .
O6 O 0.4567(3) 0.9353(4) 0.4800(6) 0.029(2) Uani 1 1 d . . . . .
O11 O 0.3060(2) 0.4415(4) 0.4954(7) 0.0293(18) Uani 1 1 d . . . . .
O12 O 0.3293(3) 0.5608(4) 0.5033(7) 0.036(2) Uani 1 1 d . . . . .
O10 O 0.3809(3) 0.4913(6) 0.3565(7) 0.030(2) Uani 1 1 d . . . . .
O9 O 0.3824(3) 0.3680(6) 0.3772(6) 0.030(2) Uani 1 1 d . . . . .
C29 C 0.3816(4) 0.7051(7) 0.4079(10) 0.025(3) Uani 1 1 d . . . . .
H29 H 0.382648 0.657481 0.438698 0.030 Uiso 1 1 calc R U . . .
N1 N 0.3727(3) 0.9796(7) 0.3435(8) 0.025(3) Uani 1 1 d . . . . .
N2 N 0.3761(3) 0.8398(6) 0.4157(8) 0.021(2) Uani 1 1 d . . . . .
N4 N 0.3839(3) 0.3409(6) 0.5768(8) 0.026(3) Uani 1 1 d . . . . .
C28 C 0.3782(4) 0.7719(8) 0.4547(10) 0.026(3) Uani 1 1 d . . . . .
H28 H 0.377298 0.769523 0.518800 0.032 Uiso 1 1 calc R U . . .
C33 C 0.3734(4) 0.9221(7) 0.2845(10) 0.025(3) Uani 1 1 d . . . . .
C67 C 0.3816(4) 0.2073(7) 0.6796(10) 0.025(3) Uani 1 1 d . . . . .
H67 H 0.381351 0.162086 0.715081 0.031 Uiso 1 1 calc R U . . .
N3 N 0.3825(3) 0.4830(7) 0.6499(8) 0.028(3) Uani 1 1 d . . . . .
C10 C 0.3774(4) 0.9241(9) 0.6694(10) 0.027(3) Uani 1 1 d . . . . .
C32 C 0.3770(4) 0.8427(8) 0.3244(9) 0.024(3) Uani 1 1 d . . . . .
C44 C 0.2394(4) 0.8419(8) 0.1893(10) 0.039(4) Uani 1 1 d . . . . .
H44 H 0.236540 0.889990 0.159992 0.047 Uiso 1 1 calc R U . . .
C37 C 0.3689(4) 1.0524(7) 0.3126(9) 0.028(3) Uani 1 1 d . . . . .
H37 H 0.367477 1.093208 0.354890 0.033 Uiso 1 1 calc R U . . .
C22 C 0.5039(4) 1.2061(6) 0.2640(8) 0.029(3) Uani 1 1 d . . . . .
C21 C 0.5030(4) 1.1297(7) 0.3027(8) 0.030(3) Uani 1 1 d . . . . .
C1 C 0.2913(4) 1.0133(6) 0.5103(8) 0.022(2) Uani 1 1 d . . . . .
C72 C 0.3686(4) 0.5101(8) 0.8310(10) 0.034(3) Uani 1 1 d . . . . .
H72 H 0.363261 0.519866 0.893292 0.040 Uiso 1 1 calc R U . . .
C27 C 0.4883(4) 1.2690(7) 0.3144(9) 0.029(3) Uani 1 1 d . . . . .
H27 H 0.475041 1.260910 0.372613 0.035 Uiso 1 1 calc R U . . .
C14 C 0.4081(4) 0.7072(7) 0.9467(9) 0.033(3) Uani 1 1 d . . . . .
H14 H 0.427358 0.719153 0.896040 0.040 Uiso 1 1 calc R U . . .
C58 C 0.5043(4) 0.6293(7) 0.3210(8) 0.026(3) Uani 1 1 d . . . . .
C71 C 0.3717(4) 0.4375(9) 0.8005(9) 0.030(3) Uani 1 1 d . . . . .
H71 H 0.368952 0.396238 0.841893 0.036 Uiso 1 1 calc R U . . .
C41 C 0.2464(5) 0.7024(7) 0.2748(12) 0.040(4) Uani 1 1 d . . . . .
C47 C 0.3793(4) 0.4252(8) 0.3285(9) 0.019(3) Uani 1 1 d . . . . .
C46 C 0.2594(5) 0.7698(8) 0.3229(11) 0.038(4) Uani 1 1 d . . . . .
H46 H 0.270631 0.767483 0.383309 0.046 Uiso 1 1 calc R U . . .
C11 C 0.3703(4) 0.9166(7) 0.7690(9) 0.026(3) Uani 1 1 d . . . . .
H11A H 0.339201 0.938319 0.785947 0.031 Uiso 1 1 calc R U . . .
H11B H 0.395206 0.945792 0.801094 0.031 Uiso 1 1 calc R U . . .
C64 C 0.5021(4) 0.7724(7) 0.3220(9) 0.030(3) Uani 1 1 d . . . . .
H64 H 0.504288 0.771980 0.386046 0.036 Uiso 1 1 calc R U . . .
C31 C 0.3813(3) 0.7794(7) 0.2720(9) 0.023(3) Uani 1 1 d . . . . .
H31 H 0.382923 0.783425 0.208062 0.027 Uiso 1 1 calc R U . . .
C56 C 0.4713(4) 0.5117(6) 0.4877(7) 0.024(2) Uani 1 1 d . . . . .
C38 C 0.2977(4) 0.5128(7) 0.4932(9) 0.030(3) Uani 1 1 d . . . . .
C13 C 0.3695(4) 0.7535(7) 0.9670(8) 0.024(3) Uani 1 1 d . . . . .
C40 C 0.2519(5) 0.6278(7) 0.3186(9) 0.034(3) Uani 1 1 d . . . . .
C36 C 0.3671(4) 1.0684(7) 0.2235(9) 0.027(3) Uani 1 1 d . . . . .
H36 H 0.364176 1.119694 0.203441 0.033 Uiso 1 1 calc R U . . .
C59 C 0.5018(4) 0.7043(6) 0.2751(8) 0.029(3) Uani 1 1 d . . . . .
C2 C 0.2411(4) 1.0385(7) 0.5297(7) 0.024(3) Uani 1 1 d . . . . .
H2A H 0.227196 1.002755 0.574244 0.029 Uiso 1 1 calc R U . . .
H2B H 0.222479 1.033870 0.473337 0.029 Uiso 1 1 calc R U . . .
C48 C 0.3716(5) 0.4160(7) 0.2248(10) 0.034(3) Uani 1 1 d . . . . .
H48A H 0.394797 0.448078 0.192090 0.041 Uiso 1 1 calc R U . . .
H48B H 0.339453 0.434166 0.208898 0.041 Uiso 1 1 calc R U . . .
C19 C 0.4633(4) 1.0066(6) 0.4704(7) 0.024(3) Uani 1 1 d . . . . .
C42 C 0.2320(5) 0.7048(7) 0.1897(11) 0.042(4) Uani 1 1 d . . . . .
H42 H 0.224387 0.658247 0.160053 0.050 Uiso 1 1 calc R U . . .
C69 C 0.3812(4) 0.3453(7) 0.6683(9) 0.023(3) Uani 1 1 d . . . . .
C51 C 0.3439(4) 0.2334(7) -0.0454(8) 0.030(3) Uani 1 1 d . . . . .
H51 H 0.318460 0.265959 -0.062001 0.036 Uiso 1 1 calc R U . . .
C73 C 0.3734(5) 0.5699(9) 0.7713(10) 0.041(4) Uani 1 1 d . . . . .
H73 H 0.372416 0.621280 0.792024 0.050 Uiso 1 1 calc R U . . .
C68 C 0.3802(4) 0.2772(8) 0.7198(10) 0.035(4) Uani 1 1 d . . . . .
H68 H 0.378602 0.280357 0.783748 0.042 Uiso 1 1 calc R U . . .
C12 C 0.3603(4) 0.8247(7) 0.9159(8) 0.026(3) Uani 1 1 d . . . . .
C23 C 0.5207(4) 1.2179(7) 0.1774(9) 0.030(3) Uani 1 1 d . . . . .
H23 H 0.529230 1.175465 0.140912 0.036 Uiso 1 1 calc R U . . .
C53 C 0.3894(5) 0.1206(8) -0.0697(10) 0.038(3) Uani 1 1 d . . . . .
H53 H 0.394736 0.074379 -0.101770 0.045 Uiso 1 1 calc R U . . .
C49 C 0.3639(4) 0.3258(7) 0.0766(9) 0.030(3) Uani 1 1 d . . . . .
C4 C 0.2476(5) 1.2020(6) 0.7305(10) 0.027(3) Uani 1 1 d . . . . .
C20 C 0.5139(4) 1.0327(6) 0.4525(8) 0.033(3) Uani 1 1 d . . . . .
H20A H 0.527901 0.999697 0.405241 0.039 Uiso 1 1 calc R U . . .
H20B H 0.532743 1.025856 0.508262 0.039 Uiso 1 1 calc R U . . .
C45 C 0.2548(5) 0.8393(8) 0.2778(11) 0.043(4) Uani 1 1 d . . . . .
H45 H 0.262452 0.885429 0.308219 0.051 Uiso 1 1 calc R U . . .
C43 C 0.2276(5) 0.7743(8) 0.1412(10) 0.039(3) Uani 1 1 d . . . . .
H43 H 0.217411 0.775589 0.080099 0.047 Uiso 1 1 calc R U . . .
C54 C 0.4204(4) 0.1416(7) -0.0006(9) 0.036(3) Uani 1 1 d . . . . .
H54 H 0.447586 0.111546 0.012443 0.044 Uiso 1 1 calc R U . . .
C50 C 0.3737(4) 0.2537(8) 0.0254(8) 0.025(3) Uani 1 1 d . . . . .
C8 C 0.2531(5) 1.3399(7) 0.7311(11) 0.042(4) Uani 1 1 d . . . . .
H8 H 0.260185 1.386092 0.700128 0.050 Uiso 1 1 calc R U . . .
C34 C 0.3727(5) 0.9341(8) 0.1929(10) 0.031(3) Uani 1 1 d . . . . .
H34 H 0.374271 0.892478 0.151889 0.037 Uiso 1 1 calc R U . . .
C15 C 0.4189(4) 0.6449(6) 0.9983(10) 0.038(3) Uani 1 1 d . . . . .
H15 H 0.446219 0.615400 0.984869 0.045 Uiso 1 1 calc R U . . .
C17 C 0.3520(5) 0.6684(7) 1.0915(9) 0.036(3) Uani 1 1 d . . . . .
H17 H 0.331820 0.654411 1.140130 0.043 Uiso 1 1 calc R U . . .
C57 C 0.5215(4) 0.5396(6) 0.4711(8) 0.032(3) Uani 1 1 d . . . . .
H57A H 0.536745 0.505090 0.426753 0.038 Uiso 1 1 calc R U . . .
H57B H 0.539489 0.535434 0.528298 0.038 Uiso 1 1 calc R U . . .
C26 C 0.4918(4) 1.3434(6) 0.2810(9) 0.036(3) Uani 1 1 d . . . . .
H26 H 0.481255 1.385988 0.315389 0.043 Uiso 1 1 calc R U . . .
C74 C 0.3798(4) 0.5537(8) 0.6796(9) 0.032(3) Uani 1 1 d . . . . .
H74 H 0.382257 0.594735 0.637824 0.038 Uiso 1 1 calc R U . . .
C39 C 0.2466(4) 0.5373(6) 0.4782(10) 0.044(4) Uani 1 1 d . . . . .
H39A H 0.229679 0.533879 0.536606 0.052 Uiso 1 1 calc R U . . .
H39B H 0.231585 0.500319 0.436496 0.052 Uiso 1 1 calc R U . . .
C9 C 0.2587(4) 1.2691(8) 0.6876(10) 0.033(3) Uani 1 1 d . . . . .
H9 H 0.270234 1.267659 0.627348 0.040 Uiso 1 1 calc R U . . .
C70 C 0.3789(4) 0.4221(8) 0.7068(9) 0.025(3) Uani 1 1 d . . . . .
C6 C 0.2262(4) 1.2762(8) 0.8618(10) 0.039(3) Uani 1 1 d . . . . .
H6 H 0.214512 1.279004 0.921915 0.047 Uiso 1 1 calc R U . . .
C52 C 0.3514(5) 0.1652(8) -0.0921(10) 0.042(4) Uani 1 1 d . . . . .
H52 H 0.330420 0.149985 -0.138816 0.051 Uiso 1 1 calc R U . . .
C3 C 0.2513(4) 1.1263(7) 0.6840(9) 0.030(3) Uani 1 1 d . . . . .
C55 C 0.4107(4) 0.2075(6) 0.0489(9) 0.029(3) Uani 1 1 d . . . . .
H55 H 0.429940 0.220360 0.099291 0.034 Uiso 1 1 calc R U . . .
C30 C 0.3834(4) 0.7079(8) 0.3144(11) 0.034(4) Uani 1 1 d . . . . .
H30 H 0.385955 0.662417 0.279823 0.041 Uiso 1 1 calc R U . . .
C63 C 0.4992(4) 0.8421(7) 0.2762(9) 0.035(3) Uani 1 1 d . . . . .
H63 H 0.498396 0.888931 0.308689 0.041 Uiso 1 1 calc R U . . .
C16 C 0.3898(5) 0.6243(8) 1.0709(11) 0.045(4) Uani 1 1 d . . . . .
H16 H 0.396526 0.579761 1.105237 0.054 Uiso 1 1 calc R U . . .
C18 C 0.3425(5) 0.7342(8) 1.0417(9) 0.036(3) Uani 1 1 d . . . . .
H18 H 0.317031 0.766353 1.059259 0.043 Uiso 1 1 calc R U . . .
C5 C 0.2310(4) 1.2044(7) 0.8209(9) 0.034(3) Uani 1 1 d . . . . .
H5 H 0.223319 1.158803 0.852574 0.040 Uiso 1 1 calc R U . . .
C65 C 0.3852(4) 0.2718(8) 0.5390(10) 0.030(3) Uani 1 1 d . . . . .
H65 H 0.387472 0.268624 0.475101 0.036 Uiso 1 1 calc R U . . .
C35 C 0.3696(4) 1.0093(8) 0.1615(10) 0.035(3) Uani 1 1 d . . . . .
H35 H 0.369177 1.019695 0.098572 0.042 Uiso 1 1 calc R U . . .
C60 C 0.4996(5) 0.7062(7) 0.1807(9) 0.034(3) Uani 1 1 d . . . . .
H60 H 0.500156 0.659782 0.147544 0.040 Uiso 1 1 calc R U . . .
C66 C 0.3834(4) 0.2032(7) 0.5885(12) 0.035(4) Uani 1 1 d . . . . .
H66 H 0.383405 0.155124 0.558639 0.042 Uiso 1 1 calc R U . . .
C25 C 0.5113(4) 1.3527(8) 0.1955(9) 0.039(3) Uani 1 1 d . . . . .
H25 H 0.515336 1.402885 0.172231 0.047 Uiso 1 1 calc R U . . .
C24 C 0.5250(4) 1.2911(7) 0.1436(9) 0.041(3) Uani 1 1 d . . . . .
H24 H 0.537473 1.299052 0.084696 0.050 Uiso 1 1 calc R U . . .
C62 C 0.4975(5) 0.8419(7) 0.1847(9) 0.038(3) Uani 1 1 d . . . . .
H62 H 0.497028 0.889267 0.153405 0.046 Uiso 1 1 calc R U . . .
C7 C 0.2376(5) 1.3416(8) 0.8184(11) 0.044(4) Uani 1 1 d . . . . .
H7 H 0.234728 1.389178 0.848825 0.052 Uiso 1 1 calc R U . . .
C61 C 0.4964(5) 0.7745(7) 0.1355(9) 0.047(3) Uani 1 1 d . . . . .
H61 H 0.493627 0.775530 0.071545 0.056 Uiso 1 1 calc R U . . .

loop_
_atom_site_aniso_label
_atom_site_aniso_U_11
_atom_site_aniso_U_22
_atom_site_aniso_U_33
_atom_site_aniso_U_23
_atom_site_aniso_U_13
_atom_site_aniso_U_12
In01 0.0288(4) 0.0181(4) 0.0211(4) 0.0021(5) 0.0025(5) -0.0001(3)
In02 0.0336(4) 0.0191(4) 0.0187(4) -0.0009(4) -0.0022(5) -0.0014(3)
S3 0.0306(16) 0.0255(17) 0.0162(17) -0.0043(14) -0.0001(12) 0.0019(13)
S1 0.0334(16) 0.0261(17) 0.0281(17) 0.0004(14) -0.0022(14) 0.0044(13)
S2 0.0447(18) 0.0261(18) 0.0350(19) 0.0033(16) -0.0112(16) 0.0053(14)
S5 0.0337(16) 0.0238(14) 0.0318(17) 0.0024(13) 0.0004(13) -0.0043(12)
S11 0.0372(16) 0.0231(14) 0.0288(16) 0.0012(12) -0.0060(13) -0.0037(12)
S9 0.045(2) 0.0297(19) 0.0210(19) -0.0027(16) -0.0048(14) 0.0018(14)
S6 0.0408(18) 0.0287(16) 0.0383(19) -0.0025(14) -0.0010(15) -0.0033(13)
S12 0.0487(19) 0.0208(14) 0.0330(16) -0.0048(13) -0.0014(14) -0.0043(13)
S10 0.067(2) 0.036(2) 0.026(2) 0.0015(16) -0.0026(16) 0.0160(17)
S4 0.074(3) 0.037(2) 0.024(2) -0.0045(16) 0.0054(16) 0.0193(18)
S8 0.059(2) 0.032(2) 0.046(2) -0.0046(18) 0.0152(18) 0.0022(16)
S7 0.048(2) 0.040(2) 0.038(2) 0.0009(17) 0.0041(17) 0.0101(16)
O8 0.033(4) 0.020(4) 0.028(4) 0.000(4) -0.009(4) 0.002(3)
O2 0.028(4) 0.021(4) 0.034(6) -0.008(4) 0.004(4) -0.003(3)
O4 0.037(5) 0.030(6) 0.020(5) 0.003(5) 0.003(4) 0.003(4)
O5 0.025(4) 0.021(4) 0.038(6) 0.003(4) -0.001(4) -0.004(3)
O3 0.047(6) 0.019(6) 0.028(6) 0.003(5) -0.006(4) -0.001(4)
O1 0.034(4) 0.022(4) 0.026(4) 0.001(4) 0.004(5) 0.001(3)
O7 0.034(4) 0.022(4) 0.037(5) -0.004(4) -0.006(4) 0.001(3)
O6 0.031(4) 0.025(4) 0.032(6) -0.001(3) 0.003(4) -0.001(3)
O11 0.037(4) 0.017(4) 0.034(5) -0.003(4) 0.000(5) 0.002(3)
O12 0.048(5) 0.027(5) 0.033(5) 0.003(5) 0.004(5) -0.005(4)
O10 0.035(5) 0.038(6) 0.018(5) -0.002(5) -0.003(4) -0.005(4)
O9 0.033(5) 0.034(6) 0.023(5) -0.009(5) -0.001(3) -0.001(4)
C29 0.030(7) 0.018(8) 0.027(9) 0.005(6) 0.001(5) 0.006(5)
N1 0.029(6) 0.020(6) 0.025(7) 0.002(5) 0.003(4) 0.000(4)
N2 0.024(5) 0.016(6) 0.023(6) 0.001(5) 0.000(4) 0.002(4)
N4 0.030(6) 0.025(6) 0.024(6) -0.007(5) -0.006(4) 0.004(4)
C28 0.028(7) 0.030(8) 0.021(7) -0.001(6) -0.003(5) -0.002(5)
C33 0.023(6) 0.015(7) 0.036(9) 0.010(6) -0.004(5) -0.005(5)
C67 0.037(8) 0.015(7) 0.025(8) 0.002(6) -0.001(5) -0.002(4)
N3 0.041(7) 0.023(6) 0.022(7) -0.003(5) 0.000(4) -0.007(5)
C10 0.011(6) 0.032(9) 0.037(9) -0.005(7) -0.003(5) 0.006(5)
C32 0.014(6) 0.030(8) 0.028(8) 0.000(6) -0.003(5) -0.004(5)
C44 0.027(7) 0.034(8) 0.056(10) 0.029(7) 0.012(7) 0.007(6)
C37 0.024(6) 0.022(7) 0.036(8) -0.005(6) 0.000(5) 0.003(5)
C22 0.019(6) 0.029(7) 0.040(7) 0.010(6) -0.007(5) -0.001(5)
C21 0.030(7) 0.024(6) 0.037(7) -0.004(5) -0.002(6) 0.000(5)
C1 0.030(5) 0.023(6) 0.013(6) -0.002(5) -0.001(5) 0.000(5)
C72 0.038(7) 0.043(9) 0.020(8) -0.013(7) 0.003(5) -0.008(7)
C27 0.036(7) 0.030(7) 0.022(7) 0.003(6) 0.001(5) 0.001(6)
C14 0.034(7) 0.033(8) 0.032(9) -0.003(6) -0.008(6) -0.002(5)
C58 0.021(6) 0.031(7) 0.025(6) -0.001(5) 0.000(5) -0.003(5)
C71 0.028(6) 0.047(9) 0.016(7) 0.007(7) 0.003(5) 0.006(6)
C41 0.040(8) 0.022(8) 0.058(11) 0.010(7) 0.015(8) 0.008(6)
C47 0.026(7) 0.018(7) 0.013(7) -0.007(6) 0.004(4) -0.003(5)
C46 0.030(8) 0.038(8) 0.047(9) 0.022(7) 0.005(6) 0.006(6)
C11 0.035(7) 0.023(7) 0.020(7) -0.002(6) -0.002(6) 0.006(5)
C64 0.037(7) 0.028(7) 0.024(7) -0.011(6) -0.002(6) -0.001(6)
C31 0.029(7) 0.015(7) 0.024(8) 0.007(6) 0.003(5) 0.001(4)
C56 0.035(6) 0.019(5) 0.017(6) 0.000(5) -0.015(5) -0.002(5)
C38 0.029(5) 0.031(7) 0.030(7) -0.002(7) 0.005(6) -0.003(5)
C13 0.025(6) 0.026(7) 0.020(7) -0.005(5) -0.009(5) -0.008(5)
C40 0.038(7) 0.037(8) 0.027(7) -0.001(7) 0.000(6) 0.006(6)
C36 0.034(7) 0.025(7) 0.023(7) 0.002(6) -0.002(6) 0.005(5)
C59 0.036(7) 0.024(6) 0.028(7) 0.003(5) 0.002(5) 0.000(5)
C2 0.025(6) 0.035(7) 0.012(5) 0.007(5) 0.003(4) -0.001(5)
C48 0.045(8) 0.024(7) 0.033(9) -0.006(6) -0.005(7) -0.006(6)
C19 0.027(6) 0.025(6) 0.021(7) 0.006(5) 0.001(4) -0.002(5)
C42 0.053(9) 0.027(8) 0.046(10) 0.004(7) 0.028(8) 0.011(6)
C69 0.028(7) 0.025(8) 0.015(7) 0.001(6) -0.006(5) -0.005(5)
C51 0.034(7) 0.034(8) 0.020(7) 0.002(6) 0.006(5) 0.000(6)
C73 0.046(8) 0.045(9) 0.034(9) -0.008(7) -0.001(7) -0.007(6)
C68 0.043(9) 0.038(9) 0.026(9) 0.013(7) 0.001(6) -0.002(6)
C12 0.026(6) 0.033(7) 0.018(7) 0.001(6) -0.006(5) -0.004(5)
C23 0.026(7) 0.032(7) 0.033(8) -0.002(6) -0.003(6) 0.004(5)
C53 0.056(8) 0.026(8) 0.031(8) -0.001(7) 0.011(7) -0.005(7)
C49 0.025(6) 0.042(8) 0.022(7) 0.003(6) 0.009(5) -0.007(6)
C4 0.021(6) 0.024(7) 0.035(9) 0.002(6) -0.005(6) 0.002(5)
C20 0.038(7) 0.023(6) 0.037(7) 0.004(5) 0.002(6) 0.002(5)
C45 0.041(8) 0.026(8) 0.061(11) 0.010(7) 0.001(8) 0.005(6)
C43 0.043(8) 0.039(8) 0.034(8) 0.001(7) 0.013(6) 0.015(7)
C54 0.042(7) 0.026(7) 0.040(8) -0.001(7) 0.003(8) 0.007(5)
C50 0.023(6) 0.028(7) 0.023(8) 0.002(6) 0.007(5) -0.002(5)
C8 0.044(8) 0.016(7) 0.065(12) -0.008(7) -0.013(8) -0.004(6)
C34 0.041(7) 0.024(7) 0.027(8) 0.005(6) 0.000(6) -0.007(6)
C15 0.050(7) 0.021(6) 0.042(8) -0.011(7) -0.018(8) -0.003(5)
C17 0.061(9) 0.031(8) 0.016(7) 0.000(6) -0.008(6) -0.020(7)
C57 0.028(6) 0.038(7) 0.030(7) 0.004(5) -0.010(5) 0.011(5)
C26 0.037(7) 0.019(6) 0.052(8) -0.003(6) -0.001(6) 0.005(5)
C74 0.048(8) 0.032(8) 0.016(7) -0.005(6) 0.007(5) -0.007(6)
C39 0.037(6) 0.021(6) 0.073(12) 0.015(7) 0.010(7) 0.004(6)
C9 0.026(7) 0.036(8) 0.037(8) -0.009(7) 0.000(6) 0.008(6)
C70 0.025(7) 0.034(8) 0.016(7) 0.004(6) -0.007(5) -0.001(5)
C6 0.040(8) 0.034(8) 0.044(9) -0.016(7) -0.008(7) 0.001(7)
C52 0.051(9) 0.043(9) 0.033(9) -0.008(7) -0.008(7) -0.013(7)
C3 0.027(6) 0.032(7) 0.030(8) 0.000(6) 0.004(5) 0.001(6)
C55 0.040(7) 0.017(7) 0.028(8) 0.003(5) 0.000(6) 0.000(5)
C30 0.033(8) 0.031(9) 0.039(10) -0.016(7) -0.008(6) 0.006(5)
C63 0.043(7) 0.024(6) 0.036(7) 0.000(6) -0.003(6) -0.007(5)
C16 0.075(10) 0.021(7) 0.039(9) 0.001(7) -0.022(8) -0.018(7)
C18 0.040(8) 0.044(9) 0.025(8) -0.003(7) 0.004(6) -0.010(7)
C5 0.035(8) 0.044(9) 0.022(7) 0.004(6) -0.006(6) -0.004(6)
C65 0.034(7) 0.031(8) 0.025(8) -0.005(7) -0.003(5) 0.003(6)
C35 0.039(8) 0.039(9) 0.028(8) 0.010(7) -0.007(6) -0.004(7)
C60 0.042(8) 0.038(8) 0.021(7) -0.001(6) -0.002(6) 0.002(6)
C66 0.044(9) 0.016(8) 0.045(11) 0.000(6) 0.006(7) -0.002(5)
C25 0.032(7) 0.038(8) 0.047(9) 0.011(6) -0.008(6) -0.002(6)
C24 0.038(7) 0.050(8) 0.036(7) 0.007(6) -0.002(6) 0.012(6)
C62 0.054(9) 0.027(7) 0.033(8) 0.005(6) 0.004(7) 0.007(6)
C7 0.030(8) 0.034(8) 0.067(11) -0.018(8) -0.011(7) -0.001(6)
C61 0.069(10) 0.038(8) 0.033(7) 0.011(6) -0.008(7) 0.005(7)

loop_
_atom_type_symbol
_atom_type_description
_atom_type_scat_dispersion_real
_atom_type_scat_dispersion_imag
_atom_type_scat_source
C C 0.0033 0.0016 'International Tables Vol C Tables 4.2.6.8 and 6.1.1.4'
H H 0.0000 0.0000 'International Tables Vol C Tables 4.2.6.8 and 6.1.1.4'
In In -0.7276 1.3100 'International Tables Vol C Tables 4.2.6.8 and 6.1.1.4'
N N 0.0061 0.0033 'International Tables Vol C Tables 4.2.6.8 and 6.1.1.4'
O O 0.0106 0.0060 'International Tables Vol C Tables 4.2.6.8 and 6.1.1.4'
S S 0.1246 0.1234 'International Tables Vol C Tables 4.2.6.8 and 6.1.1.4'

loop_
_geom_angle_atom_site_label_1
_geom_angle_atom_site_label_2
_geom_angle_atom_site_label_3
_geom_angle
_geom_angle_site_symmetry_1
_geom_angle_site_symmetry_3
_geom_angle_publ_flag
O2 In01 O4 82.6(3) . . ?
O2 In01 O5 136.0(3) . . ?
O2 In01 O3 88.5(3) . . ?
O2 In01 O1 56.6(3) . . ?
O2 In01 O6 166.6(3) . . ?
O2 In01 N1 93.2(3) . . ?
O2 In01 N2 87.3(3) . . ?
O2 In01 C10 83.3(3) . . ?
O2 In01 C1 28.3(3) . . ?
O2 In01 C19 164.4(3) . . ?
O4 In01 O1 119.0(3) . . ?
O4 In01 C10 27.9(4) . . ?
O4 In01 C1 100.8(3) . . ?
O4 In01 C19 108.9(3) . . ?
O5 In01 O4 124.0(3) . . ?
O5 In01 O1 79.4(3) . . ?
O5 In01 C10 104.9(4) . . ?
O5 In01 C1 107.7(3) . . ?
O5 In01 C19 28.5(3) . . ?
O3 In01 O4 57.0(3) . . ?
O3 In01 O5 81.2(3) . . ?
O3 In01 O1 76.9(3) . . ?
O3 In01 O6 95.4(3) . . ?
O3 In01 N1 150.9(3) . . ?
O3 In01 N2 138.2(4) . . ?
O3 In01 C10 29.2(4) . . ?
O3 In01 C1 80.6(3) . . ?
O3 In01 C19 89.2(3) . . ?
O1 In01 C10 97.9(4) . . ?
O1 In01 C1 28.3(3) . . ?
O1 In01 C19 107.9(3) . . ?
O6 In01 O4 88.8(3) . . ?
O6 In01 O5 57.4(3) . . ?
O6 In01 O1 136.9(2) . . ?
O6 In01 N1 89.5(3) . . ?
O6 In01 N2 81.2(3) . . ?
O6 In01 C10 94.0(3) . . ?
O6 In01 C1 165.1(3) . . ?
O6 In01 C19 29.0(3) . . ?
N1 In01 O4 152.0(4) . . ?
N1 In01 O5 77.5(3) . . ?
N1 In01 O1 79.9(4) . . ?
N1 In01 N2 70.9(4) . . ?
N1 In01 C10 176.5(3) . . ?
N1 In01 C1 87.3(4) . . ?
N1 In01 C19 81.4(3) . . ?
N2 In01 O4 81.2(4) . . ?
N2 In01 O5 127.5(3) . . ?
N2 In01 O1 131.9(3) . . ?
N2 In01 C10 109.0(4) . . ?
N2 In01 C1 111.4(3) . . ?
N2 In01 C19 104.6(3) . . ?
C10 In01 C1 89.5(3) . . ?
C19 In01 C10 102.0(3) . . ?
C19 In01 C1 136.2(3) . . ?
O8 In02 O12 80.1(3) . . ?
O8 In02 O9 120.9(3) . . ?
O8 In02 C47 101.4(4) . . ?
O8 In02 C56 28.0(3) . . ?
O8 In02 C38 107.6(3) . . ?
O7 In02 O8 56.6(3) . . ?
O7 In02 O12 136.4(3) . . ?
O7 In02 O9 83.3(3) . . ?
O7 In02 N4 87.4(3) . . ?
O7 In02 C47 86.9(3) . . ?
O7 In02 C56 28.7(3) . . ?
O7 In02 C38 162.4(3) . . ?
O11 In02 O8 136.0(2) . . ?
O11 In02 O7 165.7(3) . . ?
O11 In02 O12 56.0(3) . . ?
O11 In02 O9 83.4(3) . . ?
O11 In02 N4 85.4(3) . . ?
O11 In02 N3 91.6(4) . . ?
O11 In02 C47 83.8(4) . . ?
O11 In02 C56 162.6(3) . . ?
O11 In02 C38 28.4(3) . . ?
O12 In02 C47 97.6(4) . . ?
O12 In02 C56 107.8(3) . . ?
O12 In02 C38 27.6(3) . . ?
O10 In02 O8 79.6(3) . . ?
O10 In02 O7 89.6(3) . . ?
O10 In02 O11 87.2(3) . . ?
O10 In02 O12 76.5(4) . . ?
O10 In02 O9 56.5(4) . . ?
O10 In02 N4 136.4(4) . . ?
O10 In02 N3 150.2(4) . . ?
O10 In02 C47 28.2(4) . . ?
O10 In02 C56 82.4(3) . . ?
O10 In02 C38 78.9(4) . . ?
O9 In02 O12 119.2(3) . . ?
O9 In02 C47 28.4(4) . . ?
O9 In02 C56 102.2(3) . . ?
O9 In02 C38 101.0(3) . . ?
N4 In02 O8 131.6(3) . . ?
N4 In02 O12 130.6(3) . . ?
N4 In02 O9 79.9(4) . . ?
N4 In02 C47 108.2(4) . . ?
N4 In02 C56 111.7(3) . . ?
N4 In02 C38 110.2(3) . . ?
N3 In02 O8 80.7(4) . . ?
N3 In02 O7 98.0(3) . . ?
N3 In02 O12 78.3(4) . . ?
N3 In02 O9 152.8(4) . . ?
N3 In02 N4 73.0(4) . . ?
N3 In02 C47 175.1(4) . . ?
N3 In02 C56 90.6(3) . . ?
N3 In02 C38 86.0(4) . . ?
C47 In02 C56 93.3(3) . . ?
C47 In02 C38 89.1(4) . . ?
C56 In02 C38 134.8(4) . . ?
C12 S3 C11 100.6(6) . . ?
C3 S1 C2 103.3(5) . . ?
C21 S5 C20 105.1(6) . . ?
C58 S11 C57 103.1(5) . . ?
C49 S9 C48 101.0(7) . . ?
C40 S7 C39 107.1(7) . . ?
C56 O8 In02 89.4(6) . . ?
C1 O2 In01 95.6(6) . . ?
C10 O4 In01 90.1(9) . . ?
C19 O5 In01 88.9(6) . . ?
C10 O3 In01 91.9(9) . . ?
C1 O1 In01 86.5(6) . . ?
C56 O7 In02 92.4(6) . . ?
C19 O6 In01 90.9(6) . . ?
C38 O11 In02 94.9(6) . . ?
C38 O12 In02 86.7(7) . . ?
C47 O10 In02 93.0(9) . . ?
C47 O9 In02 86.1(8) . . ?
C28 C29 H29 120.7 . . ?
C28 C29 C30 118.6(13) . . ?
C30 C29 H29 120.7 . . ?
C33 N1 In01 119.5(10) . . ?
C33 N1 C37 119.3(12) . . ?
C37 N1 In01 121.2(9) . . ?
C28 N2 In01 123.6(10) . . ?
C28 N2 C32 118.0(11) . . ?
C32 N2 In01 118.2(9) . . ?
C69 N4 In02 116.4(9) . . ?
C65 N4 In02 125.5(10) . . ?
C65 N4 C69 118.1(12) . . ?
C29 C28 H28 118.2 . . ?
N2 C28 C29 123.5(14) . . ?
N2 C28 H28 118.2 . . ?
N1 C33 C32 116.0(13) . . ?
N1 C33 C34 122.1(13) . . ?
C34 C33 C32 121.8(13) . . ?
C68 C67 H67 120.5 . . ?
C66 C67 H67 120.5 . . ?
C66 C67 C68 119.0(13) . . ?
C74 N3 In02 122.3(10) . . ?
C74 N3 C70 121.7(13) . . ?
C70 N3 In02 115.7(10) . . ?
O4 C10 In01 62.0(8) . . ?
O4 C10 O3 120.5(14) . . ?
O4 C10 C11 124.2(14) . . ?
O3 C10 In01 58.8(7) . . ?
O3 C10 C11 115.2(13) . . ?
C11 C10 In01 170.2(9) . . ?
N2 C32 C33 115.0(12) . . ?
N2 C32 C31 122.8(12) . . ?
C31 C32 C33 122.2(13) . . ?
C45 C44 H44 119.3 . . ?
C45 C44 C43 121.4(13) . . ?
C43 C44 H44 119.3 . . ?
N1 C37 H37 119.2 . . ?
C36 C37 N1 121.7(12) . . ?
C36 C37 H37 119.2 . . ?
C27 C22 C21 120.5(11) . . ?
C23 C22 C21 120.6(11) . . ?
C23 C22 C27 118.9(11) . . ?
S6 C21 S5 123.3(7) . . ?
C22 C21 S5 111.8(8) . . ?
C22 C21 S6 124.8(9) . . ?
O2 C1 In01 56.0(5) . . ?
O2 C1 C2 117.7(9) . . ?
O1 C1 In01 65.3(5) . . ?
O1 C1 O2 121.1(10) . . ?
O1 C1 C2 121.1(10) . . ?
C2 C1 In01 171.6(8) . . ?
C71 C72 H72 120.2 . . ?
C71 C72 C73 119.6(13) . . ?
C73 C72 H72 120.2 . . ?
C22 C27 H27 119.3 . . ?
C26 C27 C22 121.5(12) . . ?
C26 C27 H27 119.3 . . ?
C13 C14 H14 119.4 . . ?
C15 C14 H14 119.4 . . ?
C15 C14 C13 121.2(13) . . ?
S12 C58 S11 123.2(7) . . ?
C59 C58 S11 113.0(8) . . ?
C59 C58 S12 123.8(9) . . ?
C72 C71 H71 119.6 . . ?
C72 C71 C70 120.7(13) . . ?
C70 C71 H71 119.6 . . ?
C46 C41 C40 119.2(14) . . ?
C42 C41 C46 121.9(13) . . ?
C42 C41 C40 118.8(13) . . ?
O10 C47 In02 58.8(7) . . ?
O10 C47 O9 124.3(12) . . ?
O10 C47 C48 115.7(12) . . ?
O9 C47 In02 65.5(7) . . ?
O9 C47 C48 120.0(12) . . ?
C48 C47 In02 172.8(9) . . ?
C41 C46 H46 121.4 . . ?
C45 C46 C41 117.3(14) . . ?
C45 C46 H46 121.4 . . ?
S3 C11 H11A 109.6 . . ?
S3 C11 H11B 109.6 . . ?
C10 C11 S3 110.4(10) . . ?
C10 C11 H11A 109.6 . . ?
C10 C11 H11B 109.6 . . ?
H11A C11 H11B 108.1 . . ?
C59 C64 H64 119.7 . . ?
C59 C64 C63 120.6(12) . . ?
C63 C64 H64 119.7 . . ?
C32 C31 H31 120.8 . . ?
C32 C31 C30 118.4(13) . . ?
C30 C31 H31 120.8 . . ?
O8 C56 In02 62.6(6) . . ?
O8 C56 O7 121.3(10) . . ?
O8 C56 C57 121.2(10) . . ?
O7 C56 In02 58.9(5) . . ?
O7 C56 C57 117.5(9) . . ?
C57 C56 In02 173.8(8) . . ?
O11 C38 In02 56.7(5) . . ?
O11 C38 C39 117.1(9) . . ?
O12 C38 In02 65.7(6) . . ?
O12 C38 O11 122.0(10) . . ?
O12 C38 C39 120.8(11) . . ?
C39 C38 In02 171.4(9) . . ?
C14 C13 C12 121.2(12) . . ?
C18 C13 C14 117.6(12) . . ?
C18 C13 C12 121.1(12) . . ?
S8 C40 S7 122.9(8) . . ?
C41 C40 S8 125.0(11) . . ?
C41 C40 S7 111.9(10) . . ?
C37 C36 H36 120.3 . . ?
C37 C36 C35 119.5(12) . . ?
C35 C36 H36 120.3 . . ?
C64 C59 C58 122.3(11) . . ?
C64 C59 C60 118.8(11) . . ?
C60 C59 C58 118.9(11) . . ?
S1 C2 H2A 108.3 . . ?
S1 C2 H2B 108.3 . . ?
C1 C2 S1 115.8(8) . . ?
C1 C2 H2A 108.3 . . ?
C1 C2 H2B 108.3 . . ?
H2A C2 H2B 107.4 . . ?
S9 C48 H48A 109.3 . . ?
S9 C48 H48B 109.3 . . ?
C47 C48 S9 111.6(10) . . ?
C47 C48 H48A 109.3 . . ?
C47 C48 H48B 109.3 . . ?
H48A C48 H48B 108.0 . . ?
O5 C19 In01 62.6(6) . . ?
O5 C19 O6 122.6(10) . . ?
O5 C19 C20 120.5(10) . . ?
O6 C19 In01 60.1(5) . . ?
O6 C19 C20 116.9(9) . . ?
C20 C19 In01 176.3(8) . . ?
C41 C42 H42 118.8 . . ?
C41 C42 C43 122.3(14) . . ?
C43 C42 H42 118.8 . . ?
N4 C69 C68 119.4(12) . . ?
N4 C69 C70 116.3(11) . . ?
C68 C69 C70 124.4(13) . . ?
C50 C51 H51 120.0 . . ?
C50 C51 C52 120.0(12) . . ?
C52 C51 H51 120.0 . . ?
C72 C73 H73 120.6 . . ?
C72 C73 C74 118.8(14) . . ?
C74 C73 H73 120.6 . . ?
C67 C68 C69 121.4(14) . . ?
C67 C68 H68 119.3 . . ?
C69 C68 H68 119.3 . . ?
S4 C12 S3 125.0(8) . . ?
C13 C12 S3 113.3(9) . . ?
C13 C12 S4 121.7(9) . . ?
C22 C23 H23 119.8 . . ?
C24 C23 C22 120.4(12) . . ?
C24 C23 H23 119.8 . . ?
C54 C53 H53 119.4 . . ?
C52 C53 H53 119.4 . . ?
C52 C53 C54 121.3(13) . . ?
S10 C49 S9 124.2(8) . . ?
C50 C49 S9 113.0(9) . . ?
C50 C49 S10 122.8(10) . . ?
C9 C4 C3 122.0(13) . . ?
C9 C4 C5 119.2(12) . . ?
C5 C4 C3 118.8(11) . . ?
S5 C20 H20A 108.8 . . ?
S5 C20 H20B 108.8 . . ?
C19 C20 S5 113.8(8) . . ?
C19 C20 H20A 108.8 . . ?
C19 C20 H20B 108.8 . . ?
H20A C20 H20B 107.7 . . ?
C44 C45 C46 120.9(15) . . ?
C44 C45 H45 119.6 . . ?
C46 C45 H45 119.6 . . ?
C44 C43 H43 121.9 . . ?
C42 C43 C44 116.2(13) . . ?
C42 C43 H43 121.9 . . ?
C53 C54 H54 120.7 . . ?
C55 C54 C53 118.7(11) . . ?
C55 C54 H54 120.7 . . ?
C51 C50 C49 119.1(11) . . ?
C55 C50 C51 120.2(12) . . ?
C55 C50 C49 120.7(11) . . ?
C9 C8 H8 120.4 . . ?
C7 C8 H8 120.4 . . ?
C7 C8 C9 119.2(14) . . ?
C33 C34 H34 120.9 . . ?
C33 C34 C35 118.3(14) . . ?
C35 C34 H34 120.9 . . ?
C14 C15 H15 119.9 . . ?
C14 C15 C16 120.3(13) . . ?
C16 C15 H15 119.9 . . ?
C16 C17 H17 119.9 . . ?
C16 C17 C18 120.3(14) . . ?
C18 C17 H17 119.9 . . ?
S11 C57 H57A 108.4 . . ?
S11 C57 H57B 108.4 . . ?
C56 C57 S11 115.3(7) . . ?
C56 C57 H57A 108.4 . . ?
C56 C57 H57B 108.4 . . ?
H57A C57 H57B 107.5 . . ?
C27 C26 H26 121.3 . . ?
C25 C26 C27 117.4(12) . . ?
C25 C26 H26 121.3 . . ?
N3 C74 C73 121.5(14) . . ?
N3 C74 H74 119.2 . . ?
C73 C74 H74 119.2 . . ?
S7 C39 H39A 108.2 . . ?
S7 C39 H39B 108.2 . . ?
C38 C39 S7 116.2(9) . . ?
C38 C39 H39A 108.2 . . ?
C38 C39 H39B 108.2 . . ?
H39A C39 H39B 107.4 . . ?
C4 C9 C8 121.2(14) . . ?
C4 C9 H9 119.4 . . ?
C8 C9 H9 119.4 . . ?
N3 C70 C71 117.6(13) . . ?
N3 C70 C69 118.4(13) . . ?
C71 C70 C69 124.0(13) . . ?
C5 C6 H6 119.0 . . ?
C7 C6 H6 119.0 . . ?
C7 C6 C5 122.0(14) . . ?
C51 C52 H52 120.4 . . ?
C53 C52 C51 119.2(13) . . ?
C53 C52 H52 120.4 . . ?
S2 C3 S1 126.9(8) . . ?
C4 C3 S1 110.5(9) . . ?
C4 C3 S2 122.5(10) . . ?
C54 C55 H55 119.8 . . ?
C50 C55 C54 120.4(12) . . ?
C50 C55 H55 119.8 . . ?
C29 C30 C31 118.6(13) . . ?
C29 C30 H30 120.7 . . ?
C31 C30 H30 120.7 . . ?
C64 C63 H63 120.5 . . ?
C62 C63 C64 119.0(12) . . ?
C62 C63 H63 120.5 . . ?
C15 C16 H16 120.3 . . ?
C17 C16 C15 119.3(14) . . ?
C17 C16 H16 120.3 . . ?
C13 C18 C17 121.2(13) . . ?
C13 C18 H18 119.4 . . ?
C17 C18 H18 119.4 . . ?
C4 C5 H5 121.1 . . ?
C6 C5 C4 117.7(12) . . ?
C6 C5 H5 121.1 . . ?
N4 C65 H65 118.2 . . ?
N4 C65 C66 123.7(14) . . ?
C66 C65 H65 118.2 . . ?
C36 C35 C34 119.1(13) . . ?
C36 C35 H35 120.5 . . ?
C34 C35 H35 120.5 . . ?
C59 C60 H60 119.6 . . ?
C61 C60 C59 120.8(12) . . ?
C61 C60 H60 119.6 . . ?
C67 C66 C65 118.4(13) . . ?
C67 C66 H66 120.8 . . ?
C65 C66 H66 120.8 . . ?
C26 C25 H25 119.1 . . ?
C24 C25 C26 121.8(12) . . ?
C24 C25 H25 119.1 . . ?
C23 C24 H24 120.1 . . ?
C25 C24 C23 119.8(13) . . ?
C25 C24 H24 120.1 . . ?
C63 C62 H62 119.0 . . ?
C63 C62 C61 121.9(12) . . ?
C61 C62 H62 119.0 . . ?
C8 C7 H7 119.7 . . ?
C6 C7 C8 120.6(13) . . ?
C6 C7 H7 119.7 . . ?
C60 C61 C62 118.8(12) . . ?
C60 C61 H61 120.6 . . ?
C62 C61 H61 120.6 . . ?

loop_
_geom_bond_atom_site_label_1
_geom_bond_atom_site_label_2
_geom_bond_distance
_geom_bond_site_symmetry_2
_geom_bond_publ_flag
In01 O2 2.217(7) . ?
In01 O4 2.327(9) . ?
In01 O5 2.325(7) . ?
In01 O3 2.257(10) . ?
In01 O1 2.421(7) . ?
In01 O6 2.270(7) . ?
In01 N1 2.290(12) . ?
In01 N2 2.314(10) . ?
In01 C10 2.636(15) . ?
In01 C1 2.661(11) . ?
In01 C19 2.618(10) . ?
In02 O8 2.357(7) . ?
In02 O7 2.274(7) . ?
In02 O11 2.232(7) . ?
In02 O12 2.428(8) . ?
In02 O10 2.227(10) . ?
In02 O9 2.371(9) . ?
In02 N4 2.289(11) . ?
In02 N3 2.272(12) . ?
In02 C47 2.599(13) . ?
In02 C56 2.654(10) . ?
In02 C38 2.660(11) . ?
S3 C11 1.815(13) . ?
S3 C12 1.720(13) . ?
S1 C2 1.800(12) . ?
S1 C3 1.729(14) . ?
S2 C3 1.624(13) . ?
S5 C21 1.748(12) . ?
S5 C20 1.792(10) . ?
S11 C58 1.742(12) . ?
S11 C57 1.787(11) . ?
S9 C48 1.786(13) . ?
S9 C49 1.731(13) . ?
S6 C21 1.652(12) . ?
S12 C58 1.646(12) . ?
S10 C49 1.638(13) . ?
S4 C12 1.640(12) . ?
S8 C40 1.657(13) . ?
S7 C40 1.747(14) . ?
S7 C39 1.794(12) . ?
O8 C56 1.246(12) . ?
O2 C1 1.269(12) . ?
O4 C10 1.234(17) . ?
O5 C19 1.249(12) . ?
O3 C10 1.288(17) . ?
O1 C1 1.263(12) . ?
O7 C56 1.275(12) . ?
O6 C19 1.269(12) . ?
O11 C38 1.271(13) . ?
O12 C38 1.236(13) . ?
O10 C47 1.229(15) . ?
O9 C47 1.238(16) . ?
C29 H29 0.9500 . ?
C29 C28 1.363(18) . ?
C29 C30 1.39(2) . ?
N1 C33 1.332(18) . ?
N1 C37 1.359(16) . ?
N2 C28 1.324(17) . ?
N2 C32 1.353(16) . ?
N4 C69 1.360(16) . ?
N4 C65 1.333(17) . ?
C28 H28 0.9500 . ?
C33 C32 1.513(17) . ?
C33 C34 1.373(18) . ?
C67 H67 0.9500 . ?
C67 C68 1.361(18) . ?
C67 C66 1.35(2) . ?
N3 C74 1.317(17) . ?
N3 C70 1.363(18) . ?
C10 C11 1.494(19) . ?
C32 C31 1.360(18) . ?
C44 H44 0.9500 . ?
C44 C45 1.38(2) . ?
C44 C43 1.420(19) . ?
C37 H37 0.9500 . ?
C37 C36 1.350(17) . ?
C22 C21 1.455(15) . ?
C22 C27 1.402(16) . ?
C22 C23 1.384(16) . ?
C1 C2 1.511(14) . ?
C72 H72 0.9500 . ?
C72 C71 1.352(18) . ?
C72 C73 1.377(19) . ?
C27 H27 0.9500 . ?
C27 C26 1.396(16) . ?
C14 H14 0.9500 . ?
C14 C13 1.390(16) . ?
C14 C15 1.365(16) . ?
C58 C59 1.481(15) . ?
C71 H71 0.9500 . ?
C71 C70 1.429(19) . ?
C41 C46 1.43(2) . ?
C41 C40 1.466(17) . ?
C41 C42 1.32(2) . ?
C47 C48 1.558(19) . ?
C46 H46 0.9500 . ?
C46 C45 1.393(19) . ?
C11 H11A 0.9900 . ?
C11 H11B 0.9900 . ?
C64 H64 0.9500 . ?
C64 C59 1.380(16) . ?
C64 C63 1.398(17) . ?
C31 H31 0.9500 . ?
C31 C30 1.400(18) . ?
C56 C57 1.520(14) . ?
C38 C39 1.521(16) . ?
C13 C12 1.482(17) . ?
C13 C18 1.386(17) . ?
C36 H36 0.9500 . ?
C36 C35 1.384(18) . ?
C59 C60 1.400(16) . ?
C2 H2A 0.9900 . ?
C2 H2B 0.9900 . ?
C48 H48A 0.9900 . ?
C48 H48B 0.9900 . ?
C19 C20 1.523(14) . ?
C42 H42 0.9500 . ?
C42 C43 1.418(17) . ?
C69 C68 1.414(18) . ?
C69 C70 1.461(18) . ?
C51 H51 0.9500 . ?
C51 C50 1.390(17) . ?
C51 C52 1.395(17) . ?
C73 H73 0.9500 . ?
C73 C74 1.399(18) . ?
C68 H68 0.9500 . ?
C23 H23 0.9500 . ?
C23 C24 1.381(16) . ?
C53 H53 0.9500 . ?
C53 C54 1.397(18) . ?
C53 C52 1.367(18) . ?
C49 C50 1.497(18) . ?
C4 C9 1.370(17) . ?
C4 C3 1.497(16) . ?
C4 C5 1.42(2) . ?
C20 H20A 0.9900 . ?
C20 H20B 0.9900 . ?
C45 H45 0.9500 . ?
C43 H43 0.9500 . ?
C54 H54 0.9500 . ?
C54 C55 1.394(16) . ?
C50 C55 1.367(16) . ?
C8 H8 0.9500 . ?
C8 C9 1.407(18) . ?
C8 C7 1.37(2) . ?
C34 H34 0.9500 . ?
C34 C35 1.398(17) . ?
C15 H15 0.9500 . ?
C15 C16 1.400(19) . ?
C17 H17 0.9500 . ?
C17 C16 1.352(19) . ?
C17 C18 1.394(18) . ?
C57 H57A 0.9900 . ?
C57 H57B 0.9900 . ?
C26 H26 0.9500 . ?
C26 C25 1.391(18) . ?
C74 H74 0.9500 . ?
C39 H39A 0.9900 . ?
C39 H39B 0.9900 . ?
C9 H9 0.9500 . ?
C6 H6 0.9500 . ?
C6 C5 1.403(16) . ?
C6 C7 1.353(19) . ?
C52 H52 0.9500 . ?
C55 H55 0.9500 . ?
C30 H30 0.9500 . ?
C63 H63 0.9500 . ?
C63 C62 1.356(16) . ?
C16 H16 0.9500 . ?
C18 H18 0.9500 . ?
C5 H5 0.9500 . ?
C65 H65 0.9500 . ?
C65 C66 1.408(19) . ?
C35 H35 0.9500 . ?
C60 H60 0.9500 . ?
C60 C61 1.372(16) . ?
C66 H66 0.9500 . ?
C25 H25 0.9500 . ?
C25 C24 1.380(17) . ?
C24 H24 0.9500 . ?
C62 H62 0.9500 . ?
C62 C61 1.388(17) . ?
C7 H7 0.9500 . ?
C61 H61 0.9500 . ?

loop_
_geom_torsion_atom_site_label_1
_geom_torsion_atom_site_label_2
_geom_torsion_atom_site_label_3
_geom_torsion_atom_site_label_4
_geom_torsion
_geom_torsion_site_symmetry_1
_geom_torsion_site_symmetry_2
_geom_torsion_site_symmetry_3
_geom_torsion_site_symmetry_4
_geom_torsion_publ_flag
In01 O2 C1 O1 4.8(13) . . . . ?
In01 O2 C1 C2 -173.5(8) . . . . ?
In01 O4 C10 O3 -6.1(10) . . . . ?
In01 O4 C10 C11 171.1(10) . . . . ?
In01 O5 C19 O6 -4.5(11) . . . . ?
In01 O5 C19 C20 177.7(9) . . . . ?
In01 O3 C10 O4 6.3(10) . . . . ?
In01 O3 C10 C11 -171.1(9) . . . . ?
In01 O1 C1 O2 -4.4(12) . . . . ?
In01 O1 C1 C2 173.9(10) . . . . ?
In01 O6 C19 O5 4.6(11) . . . . ?
In01 O6 C19 C20 -177.5(9) . . . . ?
In01 N1 C33 C32 0.6(13) . . . . ?
In01 N1 C33 C34 -177.1(9) . . . . ?
In01 N1 C37 C36 178.5(9) . . . . ?
In01 N2 C28 C29 -173.9(8) . . . . ?
In01 N2 C32 C33 -6.6(11) . . . . ?
In01 N2 C32 C31 172.8(8) . . . . ?
In02 O8 C56 O7 -5.5(11) . . . . ?
In02 O8 C56 C57 174.5(9) . . . . ?
In02 O7 C56 O8 5.7(12) . . . . ?
In02 O7 C56 C57 -174.3(8) . . . . ?
In02 O11 C38 O12 -7.4(15) . . . . ?
In02 O11 C38 C39 173.0(11) . . . . ?
In02 O12 C38 O11 6.8(14) . . . . ?
In02 O12 C38 C39 -173.7(12) . . . . ?
In02 O10 C47 O9 -3.6(11) . . . . ?
In02 O10 C47 C48 174.6(9) . . . . ?
In02 O9 C47 O10 3.4(11) . . . . ?
In02 O9 C47 C48 -174.7(10) . . . . ?
In02 N4 C69 C68 179.5(8) . . . . ?
In02 N4 C69 C70 0.1(12) . . . . ?
In02 N4 C65 C66 -178.2(8) . . . . ?
In02 N3 C74 C73 173.0(10) . . . . ?
In02 N3 C70 C71 -172.6(8) . . . . ?
In02 N3 C70 C69 5.6(13) . . . . ?
S11 C58 C59 C64 -19.6(15) . . . . ?
S11 C58 C59 C60 159.8(10) . . . . ?
S9 C49 C50 C51 145.6(10) . . . . ?
S9 C49 C50 C55 -33.0(15) . . . . ?
S12 C58 C59 C64 159.4(10) . . . . ?
S12 C58 C59 C60 -21.1(17) . . . . ?
S10 C49 C50 C51 -34.6(16) . . . . ?
S10 C49 C50 C55 146.8(10) . . . . ?
O8 C56 C57 S11 -23.2(14) . . . . ?
O2 C1 C2 S1 157.2(9) . . . . ?
O4 C10 C11 S3 9.4(15) . . . . ?
O5 C19 C20 S5 -14.2(14) . . . . ?
O3 C10 C11 S3 -173.4(8) . . . . ?
O1 C1 C2 S1 -21.2(15) . . . . ?
O7 C56 C57 S11 156.8(9) . . . . ?
O6 C19 C20 S5 167.9(8) . . . . ?
O11 C38 C39 S7 -157.2(11) . . . . ?
O12 C38 C39 S7 23.2(19) . . . . ?
O10 C47 C48 S9 172.0(8) . . . . ?
O9 C47 C48 S9 -9.7(14) . . . . ?
N1 C33 C32 N2 3.9(14) . . . . ?
N1 C33 C32 C31 -175.4(10) . . . . ?
N1 C33 C34 C35 -2.1(19) . . . . ?
N1 C37 C36 C35 -0.5(19) . . . . ?
N2 C32 C31 C30 2.1(16) . . . . ?
N4 C69 C68 C67 -0.5(17) . . . . ?
N4 C69 C70 N3 -3.9(15) . . . . ?
N4 C69 C70 C71 174.2(11) . . . . ?
N4 C65 C66 C67 -2.0(18) . . . . ?
C28 C29 C30 C31 -0.4(17) . . . . ?
C28 N2 C32 C33 178.8(9) . . . . ?
C28 N2 C32 C31 -1.8(15) . . . . ?
C33 N1 C37 C36 -1.8(18) . . . . ?
C33 C32 C31 C30 -178.6(10) . . . . ?
C33 C34 C35 C36 -0.3(18) . . . . ?
C32 N2 C28 C29 0.4(15) . . . . ?
C32 C33 C34 C35 -179.7(10) . . . . ?
C32 C31 C30 C29 -0.9(16) . . . . ?
C37 N1 C33 C32 -179.1(10) . . . . ?
C37 N1 C33 C34 3.1(18) . . . . ?
C37 C36 C35 C34 1.6(18) . . . . ?
C22 C27 C26 C25 0.1(17) . . . . ?
C22 C23 C24 C25 -1.9(18) . . . . ?
C21 S5 C20 C19 -78.9(9) . . . . ?
C21 C22 C27 C26 175.6(10) . . . . ?
C21 C22 C23 C24 -174.7(11) . . . . ?
C72 C71 C70 N3 -0.1(18) . . . . ?
C72 C71 C70 C69 -178.2(11) . . . . ?
C72 C73 C74 N3 -2(2) . . . . ?
C27 C22 C21 S5 -37.9(13) . . . . ?
C27 C22 C21 S6 146.1(10) . . . . ?
C27 C22 C23 C24 4.4(18) . . . . ?
C27 C26 C25 C24 2.6(18) . . . . ?
C14 C13 C12 S3 37.5(14) . . . . ?
C14 C13 C12 S4 -141.5(10) . . . . ?
C14 C13 C18 C17 -3.6(18) . . . . ?
C14 C15 C16 C17 -2.5(19) . . . . ?
C58 S11 C57 C56 -70.0(9) . . . . ?
C58 C59 C60 C61 178.9(11) . . . . ?
C71 C72 C73 C74 2.0(19) . . . . ?
C41 C46 C45 C44 -1.4(18) . . . . ?
C41 C42 C43 C44 0(2) . . . . ?
C46 C41 C40 S8 -145.9(11) . . . . ?
C46 C41 C40 S7 37.6(16) . . . . ?
C46 C41 C42 C43 -1(2) . . . . ?
C11 S3 C12 S4 11.0(10) . . . . ?
C11 S3 C12 C13 -168.0(8) . . . . ?
C64 C59 C60 C61 -2(2) . . . . ?
C64 C63 C62 C61 3(2) . . . . ?
C13 C14 C15 C16 2.9(18) . . . . ?
C40 S7 C39 C38 75.6(12) . . . . ?
C40 C41 C46 C45 178.2(12) . . . . ?
C40 C41 C42 C43 -177.3(12) . . . . ?
C59 C64 C63 C62 -1.9(19) . . . . ?
C59 C60 C61 C62 3(2) . . . . ?
C2 S1 C3 S2 -2.2(10) . . . . ?
C2 S1 C3 C4 -179.8(9) . . . . ?
C48 S9 C49 S10 -8.8(10) . . . . ?
C48 S9 C49 C50 171.0(9) . . . . ?
C42 C41 C46 C45 2(2) . . . . ?
C42 C41 C40 S8 30.3(19) . . . . ?
C42 C41 C40 S7 -146.2(12) . . . . ?
C69 N4 C65 C66 0.7(17) . . . . ?
C51 C50 C55 C54 3.2(18) . . . . ?
C73 C72 C71 C70 -1.2(18) . . . . ?
C68 C67 C66 C65 1.9(18) . . . . ?
C68 C69 C70 N3 176.8(10) . . . . ?
C68 C69 C70 C71 -5.2(18) . . . . ?
C12 S3 C11 C10 -176.4(8) . . . . ?
C12 C13 C18 C17 -178.1(11) . . . . ?
C23 C22 C21 S5 141.2(10) . . . . ?
C23 C22 C21 S6 -34.8(15) . . . . ?
C23 C22 C27 C26 -3.6(18) . . . . ?
C53 C54 C55 C50 -5.2(18) . . . . ?
C49 S9 C48 C47 176.3(8) . . . . ?
C49 C50 C55 C54 -178.2(11) . . . . ?
C20 S5 C21 S6 -5.2(9) . . . . ?
C20 S5 C21 C22 178.7(8) . . . . ?
C45 C44 C43 C42 0.9(18) . . . . ?
C43 C44 C45 C46 -0.1(18) . . . . ?
C54 C53 C52 C51 1(2) . . . . ?
C50 C51 C52 C53 -3(2) . . . . ?
C34 C33 C32 N2 -178.3(11) . . . . ?
C34 C33 C32 C31 2.3(17) . . . . ?
C15 C14 C13 C12 174.6(11) . . . . ?
C15 C14 C13 C18 0.2(18) . . . . ?
C57 S11 C58 S12 -2.9(9) . . . . ?
C57 S11 C58 C59 176.2(8) . . . . ?
C26 C25 C24 C23 -1.8(19) . . . . ?
C74 N3 C70 C71 0.5(16) . . . . ?
C74 N3 C70 C69 178.7(11) . . . . ?
C39 S7 C40 S8 3.7(11) . . . . ?
C39 S7 C40 C41 -179.7(10) . . . . ?
C9 C4 C3 S1 -36.8(15) . . . . ?
C9 C4 C3 S2 145.5(11) . . . . ?
C9 C4 C5 C6 0.6(18) . . . . ?
C9 C8 C7 C6 -2(2) . . . . ?
C70 N3 C74 C73 0.4(18) . . . . ?
C70 C69 C68 C67 178.8(11) . . . . ?
C52 C51 C50 C49 -177.8(12) . . . . ?
C52 C51 C50 C55 0.7(19) . . . . ?
C52 C53 C54 C55 3(2) . . . . ?
C3 S1 C2 C1 -76.8(9) . . . . ?
C3 C4 C9 C8 177.3(12) . . . . ?
C3 C4 C5 C6 -177.6(11) . . . . ?
C30 C29 C28 N2 0.7(17) . . . . ?
C63 C64 C59 C58 -179.3(10) . . . . ?
C63 C64 C59 C60 1(2) . . . . ?
C63 C62 C61 C60 -3(2) . . . . ?
C16 C17 C18 C13 4(2) . . . . ?
C18 C13 C12 S3 -148.2(10) . . . . ?
C18 C13 C12 S4 32.7(16) . . . . ?
C18 C17 C16 C15 -1(2) . . . . ?
C5 C4 C9 C8 -0.8(19) . . . . ?
C5 C4 C3 S1 141.4(10) . . . . ?
C5 C4 C3 S2 -36.3(16) . . . . ?
C5 C6 C7 C8 2(2) . . . . ?
C65 N4 C69 C68 0.5(15) . . . . ?
C65 N4 C69 C70 -178.8(10) . . . . ?
C66 C67 C68 C69 -0.7(18) . . . . ?
C7 C8 C9 C4 2(2) . . . . ?
C7 C6 C5 C4 -1.1(19) . . . . ?
